data_2020403
loop_
_publ_author_name
'Xie, Min'
'Xu, Guo-Hai'

_publ_section_title
;
 Bis(triethanolamine)bis(\m~2~-trimesato)dicobalt(II): a Co^II^ dimer with
 an unreported two-dimensional supramolecular topology formed from
 triethanolamine and trimesic acid ligands
;
_journal_coeditor_code LF3026
_journal_issue 2
_journal_name_full 'Acta Crystallographica Section C'
_journal_page_first 143
_journal_page_last 148
_journal_paper_doi 10.1107/S2053229616000504
_journal_volume 72
_journal_year 2016
_chemical_formula_iupac '[Co2 (C9 H4 O6)2 (C6 H15 N O3)2]'
_chemical_formula_moiety 'C30 H38 Co2 N2 O18'
_chemical_formula_sum 'C30 H38 Co2 N2 O18'
_chemical_formula_weight 832.48
_chemical_melting_point ?
_chemical_name_systematic
Bis(\m-5-carboxybenzene-1,3-dicarboxylato-\k^2^<i>O</i>^1^:<i>O</i>^3^)bis[(triethanolamine-\k^4^<i>N</i>,<i>O</i>,<i>O</i>',<i>O</i>'')cobalt(II)]
_space_group_IT_number 14
_symmetry_cell_setting monoclinic
_symmetry_space_group_name_Hall '-P 2yn'
_symmetry_space_group_name_H-M 'P 1 21/n 1'
_atom_sites_solution_hydrogens geom
_atom_sites_solution_primary direct
_atom_sites_solution_secondary difmap
_audit_creation_method SHELXL97
_cell_angle_alpha 90.00
_cell_angle_beta 116.449(5)
_cell_angle_gamma 90.00
_cell_formula_units_Z 2
_cell_length_a 13.1337(5)
_cell_length_b 9.8973(4)
_cell_length_c 14.5191(6)
_cell_measurement_reflns_used 293(2)
_cell_measurement_temperature 293(2)
_cell_measurement_theta_max 27.5
_cell_measurement_theta_min 1.7
_cell_volume 1689.77(14)
_computing_cell_refinement
;
SAINT (Bruker, 1999)
;
_computing_data_collection
;
SMART (Bruker, 1997)
;
_computing_data_reduction
;
SAINT (Bruker, 1999)
;
_computing_molecular_graphics
;
SHELXTL-Plus (Sheldrick, 1990)
;
_computing_publication_material
;
SHELXL97 (Sheldrick, 2008)
;
_computing_structure_refinement
;
SHELXL97 (Sheldrick, 2008)
;
_computing_structure_solution
;
SHELXS97 (Sheldrick, 2008)
;
_diffrn_ambient_temperature 293(2)
_diffrn_measured_fraction_theta_full 1.000
_diffrn_measured_fraction_theta_max 0.977
_diffrn_measurement_device_type 'Bruker SMART APEX CCD area-detector'
_diffrn_measurement_method \w
_diffrn_radiation_monochromator graphite
_diffrn_radiation_source 'fine-focus sealed tube'
_diffrn_radiation_type MoK\a
_diffrn_radiation_wavelength 0.71069
_diffrn_reflns_av_R_equivalents 0.0224
_diffrn_reflns_av_sigmaI/netI 0.0261
_diffrn_reflns_limit_h_max 16
_diffrn_reflns_limit_h_min -17
_diffrn_reflns_limit_k_max 12
_diffrn_reflns_limit_k_min -12
_diffrn_reflns_limit_l_max 18
_diffrn_reflns_limit_l_min -18
_diffrn_reflns_number 10803
_diffrn_reflns_theta_full 25.00
_diffrn_reflns_theta_max 27.46
_diffrn_reflns_theta_min 1.74
_exptl_absorpt_coefficient_mu 1.067
_exptl_absorpt_correction_T_max 0.8150
_exptl_absorpt_correction_T_min 0.7402
_exptl_absorpt_correction_type multi-scan
_exptl_absorpt_process_details
;
(SADABS; Sheldrick, 1996)
;
_exptl_crystal_colour pink
_exptl_crystal_density_diffrn 1.636
_exptl_crystal_density_method 'not measured'
_exptl_crystal_description block
_exptl_crystal_F_000 860
_exptl_crystal_size_max 0.30
_exptl_crystal_size_mid 0.22
_exptl_crystal_size_min 0.20
_refine_diff_density_max 0.509
_refine_diff_density_min -0.383
_refine_ls_extinction_method none
_refine_ls_goodness_of_fit_ref 1.036
_refine_ls_hydrogen_treatment mixed
_refine_ls_matrix_type full
_refine_ls_number_parameters 247
_refine_ls_number_reflns 3770
_refine_ls_number_restraints 4
_refine_ls_restrained_S_all 1.036
_refine_ls_R_factor_all 0.0380
_refine_ls_R_factor_gt 0.0299
_refine_ls_shift/su_max 0.000
_refine_ls_shift/su_mean 0.000
_refine_ls_structure_factor_coef Fsqd
_refine_ls_weighting_details 'calc w=1/[\s^2^(Fo^2^)+(0.0389P)^2^+0.6386P] where P=(Fo^2^+2Fc^2^)/3'
_refine_ls_weighting_scheme calc
_refine_ls_wR_factor_gt 0.0757
_refine_ls_wR_factor_ref 0.0803
_reflns_number_gt 3183
_reflns_number_total 3770
_reflns_threshold_expression I>2\s(I)
_cod_data_source_file lf3026sup1.cif
_cod_data_source_block I
_cod_depositor_comments
;
The following automatic conversions were performed:

'_chemical_melting_point' value 'not measured' was changed to '?' -
the value is undefined or not given.

Automatic conversion script
Id: cif_fix_values 4268 2015-11-12 08:31:59Z antanas 

 Adding full bibliography for 2020403.cif.
;
_cod_original_cell_volume 1689.77(12)
_cod_original_sg_symbol_Hall '-p 2yn'
_cod_original_sg_symbol_H-M 'P 21/n'
_cod_database_code 2020403

loop_
_symmetry_equiv_pos_as_xyz
'x, y, z'
'-x+1/2, y+1/2, -z+1/2'
'-x, -y, -z'
'x-1/2, -y-1/2, z-1/2'

loop_
_atom_site_type_symbol
_atom_site_label
_atom_site_fract_x
_atom_site_fract_y
_atom_site_fract_z
_atom_site_U_iso_or_equiv
_atom_site_adp_type
_atom_site_calc_flag
_atom_site_refinement_flags
_atom_site_occupancy
_atom_site_symmetry_multiplicity
C C1 0.78489(14) -0.00799(18) 0.01621(13) 0.0261(4) Uani d . 1 1
C C2 0.78316(14) -0.11215(18) 0.09084(13) 0.0249(4) Uani d . 1 1
C C3 0.68846(14) -0.13119(19) 0.10847(13) 0.0263(4) Uani d . 1 1
H H3 0.6209 -0.0868 0.0675 0.032 Uiso calc R 1 1
C C4 0.69398(14) -0.21621(18) 0.18700(13) 0.0257(4) Uani d . 1 1
C C5 0.79462(14) -0.28459(19) 0.24756(14) 0.0271(4) Uani d . 1 1
H H5 0.7997 -0.3386 0.3018 0.033 Uiso calc R 1 1
C C6 0.88765(14) -0.27147(18) 0.22625(14) 0.0273(4) Uani d . 1 1
C C7 0.88199(14) -0.18547(19) 0.14914(14) 0.0278(4) Uani d . 1 1
H H7 0.9447 -0.1763 0.1359 0.033 Uiso calc R 1 1
C C8 0.59172(14) -0.23147(18) 0.20679(14) 0.0271(4) Uani d . 1 1
C C9 0.99612(15) -0.3461(2) 0.28703(15) 0.0329(4) Uani d . 1 1
C C10 0.63168(17) 0.3438(2) -0.31119(16) 0.0438(5) Uani d . 1 1
H H10A 0.5803 0.3540 -0.3837 0.053 Uiso calc R 1 1
H H10B 0.7085 0.3366 -0.3040 0.053 Uiso calc R 1 1
C C11 0.62280(18) 0.4648(2) -0.25312(17) 0.0450(5) Uani d . 1 1
H H11A 0.6466 0.5451 -0.2767 0.054 Uiso calc R 1 1
H H11B 0.5445 0.4771 -0.2654 0.054 Uiso calc R 1 1
C C12 0.7170(2) 0.4793(3) 0.0332(2) 0.0596(7) Uani d . 1 1
H H12A 0.7963 0.5062 0.0644 0.072 Uiso calc R 1 1
H H12B 0.6810 0.5195 0.0722 0.072 Uiso calc R 1 1
C C13 0.6587(2) 0.5261(2) -0.0766(2) 0.0556(6) Uani d . 1 1
H H13A 0.5770 0.5176 -0.1023 0.067 Uiso calc R 1 1
H H13B 0.6763 0.6205 -0.0803 0.067 Uiso calc R 1 1
C C14 0.89411(16) 0.3544(2) -0.05159(18) 0.0440(5) Uani d . 1 1
H H14A 0.9673 0.3573 -0.0530 0.053 Uiso calc R 1 1
H H14B 0.9065 0.3636 0.0191 0.053 Uiso calc R 1 1
C C15 0.81800(17) 0.4669(2) -0.11710(19) 0.0485(6) Uani d . 1 1
H H15A 0.8433 0.5521 -0.0810 0.058 Uiso calc R 1 1
H H15B 0.8249 0.4729 -0.1808 0.058 Uiso calc R 1 1
N N1 0.69645(13) 0.44475(17) -0.14137(13) 0.0378(4) Uani d . 1 1
O O1 0.87782(11) 0.01773(15) 0.01687(11) 0.0395(3) Uani d . 1 1
O O2 0.69118(10) 0.05105(13) -0.04060(10) 0.0300(3) Uani d . 1 1
O O3 0.49657(10) -0.23432(14) 0.13001(10) 0.0317(3) Uani d . 1 1
O O4 0.60802(11) -0.24033(17) 0.29904(11) 0.0452(4) Uani d . 1 1
O O5 1.07840(14) -0.3334(2) 0.27251(16) 0.0784(7) Uani d . 1 1
O O6 0.99421(11) -0.42270(17) 0.35934(12) 0.0445(4) Uani d D 1 1
H H04 1.0631(12) -0.460(3) 0.3948(18) 0.067 Uiso d D 1 1
O O7 0.60338(11) 0.22324(15) -0.27235(10) 0.0358(3) Uani d D 1 1
H H01 0.5300(10) 0.225(3) -0.2883(19) 0.054 Uiso d D 1 1
O O8 0.70820(12) 0.33482(17) 0.03388(11) 0.0425(4) Uani d D 1 1
H H02 0.7635(17) 0.301(3) 0.0911(13) 0.064 Uiso d D 1 1
O O9 0.83747(11) 0.23047(15) -0.09400(11) 0.0364(3) Uani d D 1 1
H H03 0.866(2) 0.1613(18) -0.0502(16) 0.055 Uiso d D 1 1
Co Co1 0.670536(18) 0.23853(2) -0.110248(18) 0.02479(9) Uani d . 1 1

loop_
_atom_site_aniso_label
_atom_site_aniso_U_11
_atom_site_aniso_U_22
_atom_site_aniso_U_33
_atom_site_aniso_U_12
_atom_site_aniso_U_13
_atom_site_aniso_U_23
C1 0.0236(8) 0.0268(9) 0.0276(9) -0.0015(7) 0.0110(7) -0.0007(7)
C2 0.0224(8) 0.0244(9) 0.0271(9) -0.0010(7) 0.0105(7) -0.0003(7)
C3 0.0204(8) 0.0289(10) 0.0261(9) 0.0020(7) 0.0071(6) 0.0013(7)
C4 0.0195(8) 0.0282(9) 0.0274(9) -0.0006(7) 0.0086(7) 0.0005(7)
C5 0.0235(8) 0.0284(10) 0.0282(9) 0.0007(7) 0.0103(7) 0.0036(7)
C6 0.0221(8) 0.0257(9) 0.0320(9) 0.0029(7) 0.0101(7) 0.0014(7)
C7 0.0219(8) 0.0277(9) 0.0349(10) -0.0003(7) 0.0137(7) 0.0018(8)
C8 0.0213(8) 0.0300(10) 0.0283(9) 0.0010(7) 0.0096(7) 0.0043(7)
C9 0.0263(9) 0.0305(11) 0.0415(11) 0.0059(8) 0.0148(8) 0.0065(8)
C10 0.0316(10) 0.0660(16) 0.0341(11) -0.0006(10) 0.0148(8) 0.0143(10)
C11 0.0357(10) 0.0442(13) 0.0482(13) 0.0038(9) 0.0126(9) 0.0231(10)
C12 0.0664(16) 0.0499(16) 0.0561(15) -0.0037(13) 0.0216(13) -0.0234(12)
C13 0.0611(15) 0.0334(13) 0.0673(16) 0.0030(11) 0.0241(13) -0.0062(11)
C14 0.0258(9) 0.0494(14) 0.0483(12) -0.0106(9) 0.0089(9) 0.0045(10)
C15 0.0351(11) 0.0416(13) 0.0603(14) -0.0135(9) 0.0136(10) 0.0074(11)
N1 0.0319(8) 0.0306(9) 0.0453(10) -0.0019(7) 0.0123(7) 0.0051(7)
O1 0.0264(6) 0.0456(9) 0.0505(9) 0.0049(6) 0.0208(6) 0.0180(7)
O2 0.0218(6) 0.0292(7) 0.0332(7) -0.0025(5) 0.0072(5) 0.0067(5)
O3 0.0190(6) 0.0463(8) 0.0282(7) -0.0019(5) 0.0090(5) 0.0026(6)
O4 0.0227(6) 0.0846(13) 0.0262(7) -0.0041(7) 0.0091(5) 0.0090(7)
O5 0.0437(9) 0.1062(17) 0.1023(16) 0.0392(10) 0.0478(10) 0.0637(13)
O6 0.0286(7) 0.0544(10) 0.0508(9) 0.0168(7) 0.0179(6) 0.0248(7)
O7 0.0270(6) 0.0507(9) 0.0298(7) -0.0029(6) 0.0127(6) 0.0005(6)
O8 0.0401(8) 0.0508(10) 0.0283(7) -0.0034(7) 0.0078(6) -0.0076(7)
O9 0.0261(6) 0.0391(8) 0.0413(8) -0.0016(6) 0.0127(6) 0.0090(6)
Co1 0.01981(13) 0.02806(15) 0.02425(14) -0.00262(9) 0.00778(9) 0.00271(10)

loop_
_atom_type_symbol
_atom_type_description
_atom_type_scat_dispersion_real
_atom_type_scat_dispersion_imag
_atom_type_scat_source
C C 0.0033 0.0016 'International Tables Vol C Tables 4.2.6.8 and 6.1.1.4'
H H 0.0000 0.0000 'International Tables Vol C Tables 4.2.6.8 and 6.1.1.4'
N N 0.0061 0.0033 'International Tables Vol C Tables 4.2.6.8 and 6.1.1.4'
O O 0.0106 0.0060 'International Tables Vol C Tables 4.2.6.8 and 6.1.1.4'
Co Co 0.3494 0.9721 'International Tables Vol C Tables 4.2.6.8 and 6.1.1.4'

loop_
_geom_angle_atom_site_label_1
_geom_angle_atom_site_label_2
_geom_angle_atom_site_label_3
_geom_angle_site_symmetry_1
_geom_angle_site_symmetry_3
_geom_angle
_geom_angle_publ_flag
O1 C1 O2 . . 124.87(17) ?
O1 C1 C2 . . 117.72(15) ?
O2 C1 C2 . . 117.36(15) ?
C3 C2 C7 . . 118.98(16) ?
C3 C2 C1 . . 121.87(15) ?
C7 C2 C1 . . 119.01(15) ?
C2 C3 C4 . . 120.55(16) ?
C2 C3 H3 . . 119.7 ?
C4 C3 H3 . . 119.7 ?
C3 C4 C5 . . 119.92(16) ?
C3 C4 C8 . . 119.52(15) ?
C5 C4 C8 . . 120.55(16) ?
C6 C5 C4 . . 119.57(17) ?
C6 C5 H5 . . 120.2 ?
C4 C5 H5 . . 120.2 ?
C7 C6 C5 . . 120.08(16) ?
C7 C6 C9 . . 118.42(16) ?
C5 C6 C9 . . 121.48(17) ?
C6 C7 C2 . . 120.75(16) ?
C6 C7 H7 . . 119.6 ?
C2 C7 H7 . . 119.6 ?
O3 C8 O4 . . 125.05(16) ?
O3 C8 C4 . . 117.11(16) ?
O4 C8 C4 . . 117.84(15) ?
O5 C9 O6 . . 123.08(18) ?
O5 C9 C6 . . 122.83(18) ?
O6 C9 C6 . . 114.05(15) ?
O7 C10 C11 . . 110.12(16) ?
O7 C10 H10A . . 109.6 ?
C11 C10 H10A . . 109.6 ?
O7 C10 H10B . . 109.6 ?
C11 C10 H10B . . 109.6 ?
H10A C10 H10B . . 108.2 ?
N1 C11 C10 . . 109.38(17) ?
N1 C11 H11A . . 109.8 ?
C10 C11 H11A . . 109.8 ?
N1 C11 H11B . . 109.8 ?
C10 C11 H11B . . 109.8 ?
H11A C11 H11B . . 108.2 ?
O8 C12 C13 . . 108.06(19) ?
O8 C12 H12A . . 110.1 ?
C13 C12 H12A . . 110.1 ?
O8 C12 H12B . . 110.1 ?
C13 C12 H12B . . 110.1 ?
H12A C12 H12B . . 108.4 ?
N1 C13 C12 . . 110.5(2) ?
N1 C13 H13A . . 109.5 ?
C12 C13 H13A . . 109.5 ?
N1 C13 H13B . . 109.5 ?
C12 C13 H13B . . 109.5 ?
H13A C13 H13B . . 108.1 ?
O9 C14 C15 . . 106.84(16) ?
O9 C14 H14A . . 110.4 ?
C15 C14 H14A . . 110.4 ?
O9 C14 H14B . . 110.4 ?
C15 C14 H14B . . 110.4 ?
H14A C14 H14B . . 108.6 ?
N1 C15 C14 . . 112.23(17) ?
N1 C15 H15A . . 109.2 ?
C14 C15 H15A . . 109.2 ?
N1 C15 H15B . . 109.2 ?
C14 C15 H15B . . 109.2 ?
H15A C15 H15B . . 107.9 ?
C13 N1 C11 . . 112.43(17) ?
C13 N1 C15 . . 113.34(18) ?
C11 N1 C15 . . 110.26(17) ?
C13 N1 Co1 . . 104.70(14) ?
C11 N1 Co1 . . 105.60(13) ?
C15 N1 Co1 . . 110.06(13) ?
C1 O2 Co1 . . 127.13(11) ?
C8 O3 Co1 . 3_655 134.13(12) ?
C9 O6 H04 . . 108.9(17) ?
C10 O7 Co1 . . 108.90(12) ?
C10 O7 H01 . . 108.6(16) ?
Co1 O7 H01 . . 98.9(17) ?
C12 O8 Co1 . . 114.84(14) ?
C12 O8 H02 . . 110.2(19) ?
Co1 O8 H02 . . 118.8(18) ?
C14 O9 Co1 . . 109.51(12) ?
C14 O9 H03 . . 112.1(16) ?
Co1 O9 H03 . . 101.6(16) ?
O2 Co1 O3 . 3_655 87.14(5) yes
O2 Co1 O9 . . 90.46(5) yes
O3 Co1 O9 3_655 . 176.43(6) yes
O2 Co1 O7 . . 112.16(5) yes
O3 Co1 O7 3_655 . 87.35(5) yes
O9 Co1 O7 . . 91.11(5) yes
O2 Co1 O8 . . 89.92(6) yes
O3 Co1 O8 3_655 . 85.09(5) yes
O9 Co1 O8 . . 97.56(6) yes
O7 Co1 O8 . . 156.26(6) yes
O2 Co1 N1 . . 162.54(6) yes
O3 Co1 N1 3_655 . 104.22(6) yes
O9 Co1 N1 . . 78.73(6) yes
O7 Co1 N1 . . 82.01(6) yes
O8 Co1 N1 . . 78.12(7) yes

loop_
_geom_bond_atom_site_label_1
_geom_bond_atom_site_label_2
_geom_bond_site_symmetry_2
_geom_bond_distance
_geom_bond_publ_flag
C1 O1 . 1.243(2) ?
C1 O2 . 1.278(2) ?
C1 C2 . 1.503(2) ?
C2 C3 . 1.390(2) ?
C2 C7 . 1.396(2) ?
C3 C4 . 1.393(2) ?
C3 H3 . 0.9300 ?
C4 C5 . 1.394(2) ?
C4 C8 . 1.501(2) ?
C5 C6 . 1.394(2) ?
C5 H5 . 0.9300 ?
C6 C7 . 1.382(3) ?
C6 C9 . 1.495(2) ?
C7 H7 . 0.9300 ?
C8 O3 . 1.251(2) ?
C8 O4 . 1.262(2) ?
C9 O5 . 1.196(2) ?
C9 O6 . 1.304(2) ?
C10 O7 . 1.437(3) ?
C10 C11 . 1.499(3) ?
C10 H10A . 0.9700 ?
C10 H10B . 0.9700 ?
C11 N1 . 1.486(3) ?
C11 H11A . 0.9700 ?
C11 H11B . 0.9700 ?
C12 O8 . 1.435(3) ?
C12 C13 . 1.502(4) ?
C12 H12A . 0.9700 ?
C12 H12B . 0.9700 ?
C13 N1 . 1.480(3) ?
C13 H13A . 0.9700 ?
C13 H13B . 0.9700 ?
C14 O9 . 1.424(3) ?
C14 C15 . 1.515(3) ?
C14 H14A . 0.9700 ?
C14 H14B . 0.9700 ?
C15 N1 . 1.490(2) ?
C15 H15A . 0.9700 ?
C15 H15B . 0.9700 ?
N1 Co1 . 2.1500(17) yes
O2 Co1 . 2.0724(13) yes
O3 Co1 3_655 2.0833(12) yes
O6 H04 . 0.897(10) ?
O7 Co1 . 2.1192(14) yes
O7 H01 . 0.885(10) ?
O8 Co1 . 2.1470(14) yes
O8 H02 . 0.890(10) ?
O9 Co1 . 2.0996(14) yes
O9 H03 . 0.896(10) ?
Co1 O3 3_655 2.0833(12) yes

loop_
_geom_hbond_atom_site_label_D
_geom_hbond_atom_site_label_H
_geom_hbond_atom_site_label_A
_geom_hbond_site_symmetry_A
_geom_hbond_distance_DH
_geom_hbond_distance_HA
_geom_hbond_distance_DA
_geom_hbond_angle_DHA
O6 H04 O2 4_656 0.897(10) 1.766(10) 2.6588(17) 174(3)
O7 H01 O4 3_655 0.885(10) 1.755(11) 2.6323(19) 170(2)
O8 H02 O4 2_655 0.890(10) 1.778(11) 2.655(2) 168(3)
O9 H03 O1 . 0.896(10) 1.691(12) 2.5584(19) 162(2)

loop_
_geom_torsion_atom_site_label_1
_geom_torsion_atom_site_label_2
_geom_torsion_atom_site_label_3
_geom_torsion_atom_site_label_4
_geom_torsion_site_symmetry_4
_geom_torsion
O1 C1 C2 C3 . 168.72(17)
O2 C1 C2 C3 . -8.8(3)
O1 C1 C2 C7 . -6.9(3)
O2 C1 C2 C7 . 175.61(16)
C7 C2 C3 C4 . 3.6(3)
C1 C2 C3 C4 . -171.97(16)
C2 C3 C4 C5 . -1.0(3)
C2 C3 C4 C8 . 177.95(16)
C3 C4 C5 C6 . -2.6(3)
C8 C4 C5 C6 . 178.47(17)
C4 C5 C6 C7 . 3.5(3)
C4 C5 C6 C9 . -178.12(17)
C5 C6 C7 C2 . -0.8(3)
C9 C6 C7 C2 . -179.26(17)
C3 C2 C7 C6 . -2.7(3)
C1 C2 C7 C6 . 173.00(17)
C3 C4 C8 O3 . 38.3(3)
C5 C4 C8 O3 . -142.73(18)
C3 C4 C8 O4 . -141.63(19)
C5 C4 C8 O4 . 37.3(3)
C7 C6 C9 O5 . 0.9(3)
C5 C6 C9 O5 . -177.5(2)
C7 C6 C9 O6 . 178.72(18)
C5 C6 C9 O6 . 0.3(3)
O7 C10 C11 N1 . 55.9(2)
O8 C12 C13 N1 . -48.0(3)
O9 C14 C15 N1 . 44.1(3)
C12 C13 N1 C11 . 166.66(19)
C12 C13 N1 C15 . -67.5(2)
C12 C13 N1 Co1 . 52.5(2)
C10 C11 N1 C13 . -156.06(18)
C10 C11 N1 C15 . 76.4(2)
C10 C11 N1 Co1 . -42.47(18)
C14 C15 N1 C13 . 101.2(2)
C14 C15 N1 C11 . -131.8(2)
C14 C15 N1 Co1 . -15.7(2)
O1 C1 O2 Co1 . -21.1(3)
C2 C1 O2 Co1 . 156.17(12)
O4 C8 O3 Co1 3_655 5.4(3)
C4 C8 O3 Co1 3_655 -174.51(12)
C11 C10 O7 Co1 . -38.51(17)
C13 C12 O8 Co1 . 19.0(2)
C15 C14 O9 Co1 . -51.71(19)
C1 O2 Co1 O3 3_655 -163.30(15)
C1 O2 Co1 O9 . 19.35(15)
C1 O2 Co1 O7 . 110.73(15)
C1 O2 Co1 O8 . -78.21(15)
C1 O2 Co1 N1 . -31.9(3)
C14 O9 Co1 O2 . -131.75(13)
C14 O9 Co1 O3 3_655 -18E1(10)
C14 O9 Co1 O7 . 116.07(13)
C14 O9 Co1 O8 . -41.77(13)
C14 O9 Co1 N1 . 34.45(13)
C10 O7 Co1 O2 . -157.91(11)
C10 O7 Co1 O3 3_655 116.26(12)
C10 O7 Co1 O9 . -66.96(12)
C10 O7 Co1 O8 . 44.81(19)
C10 O7 Co1 N1 . 11.49(12)
C12 O8 Co1 O2 . 174.10(15)
C12 O8 Co1 O3 3_655 -98.76(16)
C12 O8 Co1 O9 . 83.65(16)
C12 O8 Co1 O7 . -26.9(2)
C12 O8 Co1 N1 . 6.91(15)
C13 N1 Co1 O2 . -78.7(2)
C11 N1 Co1 O2 . 162.45(17)
C15 N1 Co1 O2 . 43.4(3)
C13 N1 Co1 O3 3_655 50.70(14)
C11 N1 Co1 O3 3_655 -68.17(14)
C15 N1 Co1 O3 3_655 172.83(14)
C13 N1 Co1 O9 . -131.36(14)
C11 N1 Co1 O9 . 109.77(14)
C15 N1 Co1 O9 . -9.23(14)
C13 N1 Co1 O7 . 135.89(14)
C11 N1 Co1 O7 . 17.03(13)
C15 N1 Co1 O7 . -101.97(14)
C13 N1 Co1 O8 . -31.05(13)
C11 N1 Co1 O8 . -149.91(14)
C15 N1 Co1 O8 . 91.09(15)
